data_1571455
loop_
_publ_author_name
'Rutkauskaite, Ryte'
'Zhang, Xiaobin'
'Woodward, Adam W.'
'Liu, Yanlin'
'Herrera, Gabriel'
'Purkis, Jamie'
'Woodall, Sean D.'
'Sarsfield, Mark'
'Schreckenbach, Georg'
'Natrajan, Louise S.'
'Arnold, Polly L.'

_publ_section_title
;
 The effect of ancillary ligands on hydrocarbon C-H bond functionalization
 by uranyl photocatalysts.
;
_journal_issue 18
_journal_name_full 'Chemical science'
_journal_page_first 6965
_journal_page_last 6978
_journal_paper_doi 10.1039/d4sc01310g
_journal_volume 15
_journal_year 2024
_chemical_formula_moiety 'C28 H24 Cl2 N2 O3 U'
_chemical_formula_sum 'C28 H24 Cl2 N2 O3 U'
_chemical_formula_weight 745.42
_space_group_crystal_system monoclinic
_space_group_IT_number 14
_space_group_name_Hall '-P 2yn'
_space_group_name_H-M_alt 'P 1 21/n 1'
_atom_sites_solution_hydrogens geom
_atom_sites_solution_primary dual
_audit_creation_date 2023-02-03
_audit_creation_method
;
Olex2 1.5
(compiled 2022.04.07 svn.rca3783a0 for OlexSys, GUI svn.r6498)
;
_audit_update_record
;
2023-02-03 deposited with the CCDC.	2024-03-22 downloaded from the CCDC.
;
_cell_angle_alpha 90
_cell_angle_beta 97.1350(10)
_cell_angle_gamma 90
_cell_formula_units_Z 4
_cell_length_a 9.06020(10)
_cell_length_b 18.1719(2)
_cell_length_c 15.7262(2)
_cell_measurement_reflns_used 70774
_cell_measurement_temperature 100.00(10)
_cell_measurement_theta_max 31.2450
_cell_measurement_theta_min 1.7180
_cell_volume 2569.13(5)
_computing_cell_refinement 'CrysAlisPro 1.171.41.104a (Rigaku OD, 2021)'
_computing_data_collection 'CrysAlisPro 1.171.41.104a (Rigaku OD, 2021)'
_computing_data_reduction 'CrysAlisPro 1.171.41.104a (Rigaku OD, 2021)'
_computing_molecular_graphics 'Olex2 1.5 (Dolomanov et al., 2009)'
_computing_publication_material 'Olex2 1.5 (Dolomanov et al., 2009)'
_computing_structure_refinement 'SHELXL 2018/3 (Sheldrick, 2015)'
_computing_structure_solution 'SHELXT 2018/2 (Sheldrick, 2018)'
_diffrn_ambient_environment N~2~
_diffrn_ambient_temperature 100.00(10)
_diffrn_detector 'Hybrid Pixel Array Detector'
_diffrn_detector_area_resol_mean 10.0000
_diffrn_detector_type HyPix
_diffrn_measured_fraction_theta_full 1.000
_diffrn_measured_fraction_theta_max 1.000
_diffrn_measurement_details
;
List of Runs (angles in degrees, time in seconds):

  # Type    Start    End  Width  t~exp~   \w     \q     \k     \f   Frames
#--------------------------------------------------------------------------
  1  \w    -66.00  18.00   0.50    1.30    --    4.95 -50.00-109.00  168
  2  \w    -68.00  17.00   0.50    1.30    --    4.95 -37.00 -60.00  170
  3  \w    -68.00  17.00   0.50    1.30    --    4.95 -37.00  30.00  170
  4  \w    -68.00  17.00   0.50    1.30    --    4.95 -37.00 120.00  170
  5  \w     -8.00  77.00   0.50    1.30    --    4.95  50.00  37.00  170
  6  \w    -78.00   8.00   0.50    1.30    --   -5.34 -50.00-109.00  172
  7  \w    -59.00  10.00   0.50    1.30    --   -5.34 -57.00-150.00  138
  8  \w     12.00  37.00   0.50    1.30    --   -5.34-123.00-136.67   50
  9  \w     -7.00  28.00   0.50    1.30    --   -5.34 -99.00  60.00   70
 10  \w    -25.00  17.00   0.50    1.30    --   -5.34 -77.00 120.00   84
 11  \w    -18.00  70.00   0.50    1.30    --   -5.34  19.00  60.00  176
 12  \w    -18.00  70.00   0.50    1.30    --   -5.34  30.00 146.06  176
 13  \w    -19.00  67.00   0.50    1.30    --   -5.34  50.00  37.00  172
 14  \w    -18.00  70.00   0.50    1.30    --   -5.34  27.00 -28.94  176
 15  \w    -18.00  70.00   0.50    1.30    --   -5.34  19.00 -90.00  176
 16  \w    -18.00  70.00   0.50    1.30    --   -5.34  19.00-120.00  176
 17  \w    -18.00  68.00   0.50    1.30    --   -5.34  37.00-180.00  172
;
_diffrn_measurement_device 'four-circle diffractometer'
_diffrn_measurement_device_type 'XtaLAB Synergy, Dualflex, HyPix'
_diffrn_measurement_method '\w scans'
_diffrn_orient_matrix_type 'CrysAlisPro convention (1999,Acta A55,543-557)'
_diffrn_orient_matrix_UB_11 -0.0674163000
_diffrn_orient_matrix_UB_12 -0.0193864000
_diffrn_orient_matrix_UB_13 -0.0116632000
_diffrn_orient_matrix_UB_21 -0.0285978000
_diffrn_orient_matrix_UB_22 0.0141105000
_diffrn_orient_matrix_UB_23 0.0366866000
_diffrn_orient_matrix_UB_31 -0.0293532000
_diffrn_orient_matrix_UB_32 0.0308117000
_diffrn_orient_matrix_UB_33 -0.0241567000
_diffrn_radiation_monochromator mirror
_diffrn_radiation_probe x-ray
_diffrn_radiation_type 'Mo K\a'
_diffrn_radiation_wavelength 0.71073
_diffrn_reflns_av_R_equivalents 0.0525
_diffrn_reflns_av_unetI/netI 0.0178
_diffrn_reflns_Laue_measured_fraction_full 1.000
_diffrn_reflns_Laue_measured_fraction_max 1.000
_diffrn_reflns_limit_h_max 11
_diffrn_reflns_limit_h_min -11
_diffrn_reflns_limit_k_max 23
_diffrn_reflns_limit_k_min -23
_diffrn_reflns_limit_l_max 20
_diffrn_reflns_limit_l_min -20
_diffrn_reflns_number 109761
_diffrn_reflns_point_group_measured_fraction_full 1.000
_diffrn_reflns_point_group_measured_fraction_max 1.000
_diffrn_reflns_theta_full 25.242
_diffrn_reflns_theta_max 27.484
_diffrn_reflns_theta_min 1.720
_diffrn_source 'micro-focus sealed X-ray tube'
_diffrn_source_type 'PhotonJet (Mo) X-ray Source'
_exptl_absorpt_coefficient_mu 6.559
_exptl_absorpt_correction_T_max 0.571
_exptl_absorpt_correction_T_min 0.246
_exptl_absorpt_correction_type analytical
_exptl_absorpt_process_details
;
CrysAlisPro 1.171.41.104a (Rigaku Oxford Diffraction, 2021)
Analytical numeric absorption correction using a multifaceted crystal
model based on expressions derived by R.C. Clark & J.S. Reid.
(Clark, R. C. & Reid, J. S. (1995). Acta Cryst. A51, 887-897)
Empirical absorption correction using spherical harmonics,
implemented in SCALE3 ABSPACK scaling algorithm.
;
_exptl_crystal_colour 'clear yellow'
_exptl_crystal_colour_lustre clear
_exptl_crystal_colour_primary yellow
_exptl_crystal_density_diffrn 1.927
_exptl_crystal_description block
_exptl_crystal_F_000 1424
_exptl_crystal_preparation Luminescent
_exptl_crystal_recrystallization_method 'Crystallized by vapor diffusion of hexanes to a THF solution'
_exptl_crystal_size_max 0.27
_exptl_crystal_size_mid 0.22
_exptl_crystal_size_min 0.08
_refine_diff_density_max 1.085
_refine_diff_density_min -0.603
_refine_diff_density_rms 0.081
_refine_ls_extinction_method none
_refine_ls_goodness_of_fit_ref 1.033
_refine_ls_hydrogen_treatment constr
_refine_ls_matrix_type full
_refine_ls_number_parameters 325
_refine_ls_number_reflns 5903
_refine_ls_number_restraints 0
_refine_ls_restrained_S_all 1.033
_refine_ls_R_factor_all 0.0202
_refine_ls_R_factor_gt 0.0167
_refine_ls_shift/su_max 0.004
_refine_ls_shift/su_mean 0.000
_refine_ls_structure_factor_coef Fsqd
_refine_ls_weighting_details 'w=1/[\s^2^(Fo^2^)+(0.0115P)^2^+4.1682P] where P=(Fo^2^+2Fc^2^)/3'
_refine_ls_weighting_scheme calc
_refine_ls_wR_factor_gt 0.0363
_refine_ls_wR_factor_ref 0.0371
_reflns_Friedel_coverage 0.000
_reflns_number_gt 5391
_reflns_number_total 5903
_reflns_threshold_expression 'I > 2\s(I)'
_cod_data_source_file d4sc01310g2.cif
_cod_data_source_block pla21025refinalized
_cod_depositor_comments 'Adding full bibliography for 1571453--1571456.cif.'
_cod_database_code 1571455
_shelx_shelxl_version_number 2018/3
_chemical_oxdiff_formula 'U O3 Cl2 N2 C24 H20'
_shelx_space_group_comment
;
The symmetry employed for this shelxl refinement is uniquely defined
by the following loop, which should always be used as a source of
symmetry information in preference to the above space-group names.
They are only intended as comments.
;
_shelx_estimated_absorpt_t_max 0.622
_shelx_estimated_absorpt_t_min 0.270
_olex2_refinement_description
;
1. Fixed Uiso
 At 1.2 times of:
  All C(H) groups, All C(H,H) groups
2.a Secondary CH2 refined with riding coordinates:
 C28(H28a,H28b), C27(H27a,H27b), C25(H25a,H25b), C26(H26a,H26b)
2.b Aromatic/amide H refined with riding coordinates:
 C6(H6), C2(H2), C14(H14), C20(H20), C5(H5), C10(H10), C18(H18), C21(H21),
 C24(H24), C15(H15), C1(H1), C23(H23), C9(H9), C22(H22), C17(H17), C16(H16)
;
_olex2_exptl_crystal_mounting_method 'Mounted on a goniometer loop with fomblin'
_olex2_submission_special_instructions 'No special instructions were received'
_oxdiff_exptl_absorpt_empirical_details
;
Empirical correction (ABSPACK) includes:
- Absorption correction using spherical harmonics
- Frame scaling
;
_oxdiff_exptl_absorpt_empirical_full_max 1.262
_oxdiff_exptl_absorpt_empirical_full_min 0.764

loop_
_space_group_symop_operation_xyz
'x, y, z'
'-x+1/2, y+1/2, -z+1/2'
'-x, -y, -z'
'x-1/2, -y-1/2, z-1/2'

loop_
_atom_site_label
_atom_site_type_symbol
_atom_site_fract_x
_atom_site_fract_y
_atom_site_fract_z
_atom_site_U_iso_or_equiv
_atom_site_adp_type
_atom_site_occupancy
_atom_site_site_symmetry_order
_atom_site_calc_flag
_atom_site_refinement_flags_posn
_atom_site_refinement_flags_adp
_atom_site_refinement_flags_occupancy
_atom_site_disorder_assembly
_atom_site_disorder_group
U1 U 0.77191(2) 0.34181(2) 0.19320(2) 0.01271(3) Uani 1 1 d . . . . .
Cl1 Cl 0.81155(7) 0.20534(3) 0.13165(4) 0.02244(12) Uani 1 1 d . . . . .
Cl2 Cl 0.88250(6) 0.47973(3) 0.18677(4) 0.02430(13) Uani 1 1 d . . . . .
O3 O 0.99970(17) 0.33925(9) 0.12133(10) 0.0172(3) Uani 1 1 d . . . . .
O2 O 0.64959(18) 0.36055(9) 0.09956(11) 0.0201(4) Uani 1 1 d . . . . .
O1 O 0.88777(19) 0.32382(9) 0.28975(11) 0.0197(4) Uani 1 1 d . . . . .
N1 N 0.5636(2) 0.26576(10) 0.25738(13) 0.0159(4) Uani 1 1 d . . . . .
N2 N 0.5904(2) 0.41332(10) 0.28173(12) 0.0146(4) Uani 1 1 d . . . . .
C11 C 0.4772(2) 0.37800(12) 0.31553(14) 0.0129(4) Uani 1 1 d . . . . .
C6 C 0.2742(3) 0.37269(13) 0.40483(15) 0.0155(4) Uani 1 1 d . . . . .
H6 H 0.212990 0.396855 0.441008 0.019 Uiso 1 1 calc R U . . .
C13 C 0.2112(3) 0.13882(12) 0.34892(14) 0.0145(4) Uani 1 1 d . . . . .
C2 C 0.4378(3) 0.15121(13) 0.27661(16) 0.0191(5) Uani 1 1 d . . . . .
H2 H 0.433098 0.099770 0.265816 0.023 Uiso 1 1 calc R U . . .
C8 C 0.3860(3) 0.49347(12) 0.36989(15) 0.0151(4) Uani 1 1 d . . . . .
C12 C 0.4642(2) 0.29943(12) 0.30378(14) 0.0132(4) Uani 1 1 d . . . . .
C7 C 0.3762(2) 0.41522(12) 0.36234(14) 0.0130(4) Uani 1 1 d . . . . .
C4 C 0.3521(2) 0.26030(12) 0.33960(14) 0.0129(4) Uani 1 1 d . . . . .
C14 C 0.2404(3) 0.06805(13) 0.38261(16) 0.0190(5) Uani 1 1 d . . . . .
H14 H 0.338964 0.049245 0.388733 0.023 Uiso 1 1 calc R U . . .
C20 C 0.1240(3) 0.52712(13) 0.39269(15) 0.0178(5) Uani 1 1 d . . . . .
H20 H 0.086991 0.489045 0.354441 0.021 Uiso 1 1 calc R U . . .
C5 C 0.2630(3) 0.29898(12) 0.39463(14) 0.0151(4) Uani 1 1 d . . . . .
H5 H 0.195201 0.272272 0.424320 0.018 Uiso 1 1 calc R U . . .
C10 C 0.6018(3) 0.48577(13) 0.29513(16) 0.0181(5) Uani 1 1 d . . . . .
H10 H 0.682721 0.510807 0.275046 0.022 Uiso 1 1 calc R U . . .
C3 C 0.3344(3) 0.18367(12) 0.32181(14) 0.0144(4) Uani 1 1 d . . . . .
C18 C 0.0648(3) 0.16427(13) 0.33817(15) 0.0175(5) Uani 1 1 d . . . . .
H18 H 0.043064 0.211795 0.314728 0.021 Uiso 1 1 calc R U . . .
C21 C 0.0256(3) 0.57203(14) 0.42977(17) 0.0228(5) Uani 1 1 d . . . . .
H21 H -0.078479 0.564928 0.416044 0.027 Uiso 1 1 calc R U . . .
C19 C 0.2778(3) 0.53793(12) 0.41167(14) 0.0149(4) Uani 1 1 d . . . . .
C24 C 0.3296(3) 0.59423(13) 0.46828(16) 0.0196(5) Uani 1 1 d . . . . .
H24 H 0.433526 0.602799 0.480632 0.023 Uiso 1 1 calc R U . . .
C15 C 0.1259(3) 0.02557(14) 0.40696(16) 0.0228(5) Uani 1 1 d . . . . .
H15 H 0.146853 -0.021903 0.430761 0.027 Uiso 1 1 calc R U . . .
C1 C 0.5495(3) 0.19307(13) 0.24654(17) 0.0203(5) Uani 1 1 d . . . . .
H1 H 0.619742 0.168426 0.216549 0.024 Uiso 1 1 calc R U . . .
C23 C 0.2306(3) 0.63761(14) 0.50651(17) 0.0247(6) Uani 1 1 d . . . . .
H23 H 0.267029 0.674596 0.546382 0.030 Uiso 1 1 calc R U . . .
C9 C 0.5023(3) 0.52719(13) 0.33679(15) 0.0184(5) Uani 1 1 d . . . . .
H9 H 0.515131 0.578928 0.342276 0.022 Uiso 1 1 calc R U . . .
C28 C 1.1496(3) 0.35346(17) 0.16166(18) 0.0287(6) Uani 1 1 d . . . . .
H28A H 1.168897 0.327445 0.217238 0.034 Uiso 1 1 calc R U . . .
H28B H 1.165620 0.406832 0.171533 0.034 Uiso 1 1 calc R U . . .
C22 C 0.0780(3) 0.62717(14) 0.48668(18) 0.0267(6) Uani 1 1 d . . . . .
H22 H 0.010200 0.657619 0.511947 0.032 Uiso 1 1 calc R U . . .
C17 C -0.0495(3) 0.12056(14) 0.36155(16) 0.0210(5) Uani 1 1 d . . . . .
H17 H -0.149068 0.138052 0.353203 0.025 Uiso 1 1 calc R U . . .
C27 C 1.2495(3) 0.32454(15) 0.09904(18) 0.0254(6) Uani 1 1 d . . . . .
H27A H 1.267852 0.271124 0.106898 0.030 Uiso 1 1 calc R U . . .
H27B H 1.345925 0.350851 0.104897 0.030 Uiso 1 1 calc R U . . .
C25 C 1.0034(3) 0.3236(2) 0.03092(18) 0.0383(8) Uani 1 1 d . . . . .
H25A H 0.930287 0.354648 -0.004861 0.046 Uiso 1 1 calc R U . . .
H25B H 0.979392 0.271278 0.018475 0.046 Uiso 1 1 calc R U . . .
C16 C -0.0188(3) 0.05163(14) 0.39694(16) 0.0224(5) Uani 1 1 d . . . . .
H16 H -0.096651 0.022368 0.414271 0.027 Uiso 1 1 calc R U . . .
C26 C 1.1582(3) 0.34076(16) 0.01285(17) 0.0263(6) Uani 1 1 d . . . . .
H26A H 1.167762 0.392908 -0.003832 0.032 Uiso 1 1 calc R U . . .
H26B H 1.188215 0.308706 -0.032920 0.032 Uiso 1 1 calc R U . . .

loop_
_atom_site_aniso_label
_atom_site_aniso_U_11
_atom_site_aniso_U_22
_atom_site_aniso_U_33
_atom_site_aniso_U_23
_atom_site_aniso_U_13
_atom_site_aniso_U_12
U1 0.01036(4) 0.01293(4) 0.01513(4) 0.00065(3) 0.00271(3) 0.00098(3)
Cl1 0.0258(3) 0.0165(3) 0.0278(3) -0.0037(2) 0.0142(2) -0.0001(2)
Cl2 0.0164(3) 0.0163(3) 0.0421(4) -0.0017(2) 0.0112(2) -0.0024(2)
O3 0.0110(7) 0.0245(9) 0.0162(8) -0.0014(7) 0.0024(6) -0.0019(6)
O2 0.0150(8) 0.0236(9) 0.0216(9) 0.0035(7) 0.0019(7) -0.0001(7)
O1 0.0179(8) 0.0219(9) 0.0192(8) -0.0015(7) 0.0023(7) 0.0033(7)
N1 0.0147(9) 0.0147(9) 0.0191(10) -0.0014(8) 0.0045(8) 0.0008(7)
N2 0.0135(9) 0.0140(9) 0.0169(9) 0.0009(7) 0.0035(7) -0.0006(7)
C11 0.0144(11) 0.0116(10) 0.0126(10) 0.0017(8) 0.0016(8) 0.0004(8)
C6 0.0161(11) 0.0154(11) 0.0160(11) -0.0008(9) 0.0059(9) 0.0017(9)
C13 0.0167(11) 0.0128(10) 0.0143(11) -0.0008(8) 0.0028(9) -0.0020(8)
C2 0.0221(12) 0.0114(11) 0.0247(12) -0.0023(9) 0.0070(10) -0.0001(9)
C8 0.0161(11) 0.0145(11) 0.0145(11) -0.0011(8) 0.0011(9) 0.0008(8)
C12 0.0125(10) 0.0140(11) 0.0129(10) -0.0006(8) 0.0006(8) 0.0024(8)
C7 0.0141(10) 0.0118(10) 0.0128(10) 0.0005(8) 0.0006(8) 0.0007(8)
C4 0.0128(10) 0.0123(10) 0.0132(10) 0.0021(8) 0.0005(8) 0.0014(8)
C14 0.0218(12) 0.0138(11) 0.0213(12) -0.0003(9) 0.0030(10) 0.0015(9)
C20 0.0199(12) 0.0156(11) 0.0187(11) 0.0015(9) 0.0049(9) 0.0016(9)
C5 0.0146(11) 0.0152(11) 0.0159(11) 0.0007(9) 0.0042(9) -0.0011(8)
C10 0.0173(11) 0.0143(11) 0.0234(12) 0.0014(9) 0.0052(9) -0.0022(9)
C3 0.0151(11) 0.0130(10) 0.0148(11) 0.0017(8) 0.0009(9) 0.0019(8)
C18 0.0173(11) 0.0160(11) 0.0192(11) 0.0002(9) 0.0020(9) 0.0009(9)
C21 0.0198(12) 0.0210(12) 0.0289(13) 0.0056(10) 0.0082(10) 0.0039(10)
C19 0.0199(11) 0.0109(10) 0.0147(11) 0.0017(8) 0.0047(9) 0.0025(8)
C24 0.0234(12) 0.0149(11) 0.0202(12) -0.0004(9) 0.0021(10) 0.0009(9)
C15 0.0310(14) 0.0158(11) 0.0223(12) 0.0023(10) 0.0056(10) -0.0030(10)
C1 0.0208(12) 0.0138(11) 0.0279(13) -0.0022(10) 0.0095(10) 0.0029(9)
C23 0.0394(16) 0.0144(11) 0.0221(13) -0.0038(9) 0.0110(11) 0.0019(10)
C9 0.0207(12) 0.0122(11) 0.0229(12) -0.0004(9) 0.0048(9) -0.0003(9)
C28 0.0159(12) 0.0445(17) 0.0255(13) 0.0003(12) 0.0014(10) 0.0021(11)
C22 0.0339(15) 0.0194(12) 0.0301(14) 0.0004(11) 0.0173(12) 0.0073(11)
C17 0.0157(11) 0.0264(13) 0.0213(12) -0.0036(10) 0.0042(9) -0.0018(10)
C27 0.0152(12) 0.0297(14) 0.0324(14) 0.0017(11) 0.0078(10) 0.0025(10)
C25 0.0254(15) 0.072(2) 0.0179(13) -0.0002(14) 0.0039(11) -0.0065(14)
C16 0.0240(13) 0.0237(13) 0.0209(12) -0.0032(10) 0.0081(10) -0.0098(10)
C26 0.0262(13) 0.0316(14) 0.0229(13) -0.0020(11) 0.0102(11) -0.0015(11)

loop_
_atom_type_symbol
_atom_type_description
_atom_type_scat_dispersion_real
_atom_type_scat_dispersion_imag
_atom_type_scat_source
C C 0.0033 0.0016 'International Tables Vol C Tables 4.2.6.8 and 6.1.1.4'
H H 0.0000 0.0000 'International Tables Vol C Tables 4.2.6.8 and 6.1.1.4'
Cl Cl 0.1484 0.1585 'International Tables Vol C Tables 4.2.6.8 and 6.1.1.4'
N N 0.0061 0.0033 'International Tables Vol C Tables 4.2.6.8 and 6.1.1.4'
O O 0.0106 0.0060 'International Tables Vol C Tables 4.2.6.8 and 6.1.1.4'
U U -9.6767 9.6646 'International Tables Vol C Tables 4.2.6.8 and 6.1.1.4'

loop_
_exptl_crystal_face_index_h
_exptl_crystal_face_index_k
_exptl_crystal_face_index_l
_exptl_crystal_face_perp_dist
-4 20 -11 0.0969
0 2 -22 0.0380
0 -2 22 0.0380
-9 9 16 0.0828
-4 -9 21 0.0769
4 -20 11 0.0874
9 10 12 0.0839
10 15 -8 0.1023
-9 11 -11 0.0903
-10 -16 -2 0.1003
11 -1 -15 0.1121
-12 10 3 0.0908
1 -18 -16 0.1122

loop_
_geom_angle_atom_site_label_1
_geom_angle_atom_site_label_2
_geom_angle_atom_site_label_3
_geom_angle
_geom_angle_site_symmetry_1
_geom_angle_site_symmetry_3
_geom_angle_publ_flag
Cl1 U1 Cl2 140.387(18) . . ?
O3 U1 Cl1 70.34(4) . . ?
O3 U1 Cl2 70.52(4) . . ?
O3 U1 N1 147.33(6) . . ?
O3 U1 N2 149.80(6) . . ?
O2 U1 Cl1 88.61(6) . . ?
O2 U1 Cl2 89.27(6) . . ?
O2 U1 O3 95.48(7) . . ?
O2 U1 O1 177.41(8) . . ?
O2 U1 N1 90.88(7) . . ?
O2 U1 N2 88.69(7) . . ?
O1 U1 Cl1 92.69(6) . . ?
O1 U1 Cl2 91.16(6) . . ?
O1 U1 O3 87.07(7) . . ?
O1 U1 N1 87.20(7) . . ?
O1 U1 N2 88.87(7) . . ?
N1 U1 Cl1 77.85(4) . . ?
N1 U1 Cl2 141.74(4) . . ?
N2 U1 Cl1 139.79(4) . . ?
N2 U1 Cl2 79.67(4) . . ?
N2 U1 N1 62.08(6) . . ?
C28 O3 U1 125.91(14) . . ?
C28 O3 C25 109.19(19) . . ?
C25 O3 U1 124.90(15) . . ?
C12 N1 U1 121.18(14) . . ?
C1 N1 U1 122.05(15) . . ?
C1 N1 C12 116.8(2) . . ?
C11 N2 U1 121.42(14) . . ?
C10 N2 U1 122.03(15) . . ?
C10 N2 C11 116.5(2) . . ?
N2 C11 C12 117.8(2) . . ?
N2 C11 C7 122.7(2) . . ?
C7 C11 C12 119.5(2) . . ?
C7 C6 H6 119.2 . . ?
C5 C6 H6 119.2 . . ?
C5 C6 C7 121.5(2) . . ?
C14 C13 C3 119.8(2) . . ?
C18 C13 C14 118.8(2) . . ?
C18 C13 C3 121.3(2) . . ?
C3 C2 H2 119.7 . . ?
C3 C2 C1 120.7(2) . . ?
C1 C2 H2 119.7 . . ?
C7 C8 C19 122.7(2) . . ?
C9 C8 C7 117.0(2) . . ?
C9 C8 C19 120.3(2) . . ?
N1 C12 C11 117.5(2) . . ?
N1 C12 C4 122.7(2) . . ?
C4 C12 C11 119.9(2) . . ?
C11 C7 C6 118.8(2) . . ?
C11 C7 C8 118.8(2) . . ?
C8 C7 C6 122.4(2) . . ?
C12 C4 C5 118.6(2) . . ?
C12 C4 C3 118.8(2) . . ?
C3 C4 C5 122.5(2) . . ?
C13 C14 H14 119.9 . . ?
C15 C14 C13 120.2(2) . . ?
C15 C14 H14 119.9 . . ?
C21 C20 H20 120.0 . . ?
C21 C20 C19 120.0(2) . . ?
C19 C20 H20 120.0 . . ?
C6 C5 C4 121.1(2) . . ?
C6 C5 H5 119.4 . . ?
C4 C5 H5 119.4 . . ?
N2 C10 H10 117.9 . . ?
N2 C10 C9 124.3(2) . . ?
C9 C10 H10 117.9 . . ?
C2 C3 C13 119.8(2) . . ?
C2 C3 C4 116.9(2) . . ?
C4 C3 C13 123.3(2) . . ?
C13 C18 H18 119.8 . . ?
C17 C18 C13 120.5(2) . . ?
C17 C18 H18 119.8 . . ?
C20 C21 H21 119.7 . . ?
C22 C21 C20 120.6(2) . . ?
C22 C21 H21 119.7 . . ?
C20 C19 C8 121.5(2) . . ?
C24 C19 C8 119.4(2) . . ?
C24 C19 C20 119.0(2) . . ?
C19 C24 H24 119.8 . . ?
C23 C24 C19 120.5(2) . . ?
C23 C24 H24 119.8 . . ?
C14 C15 H15 119.7 . . ?
C16 C15 C14 120.6(2) . . ?
C16 C15 H15 119.7 . . ?
N1 C1 C2 123.9(2) . . ?
N1 C1 H1 118.0 . . ?
C2 C1 H1 118.0 . . ?
C24 C23 H23 119.9 . . ?
C24 C23 C22 120.2(2) . . ?
C22 C23 H23 119.9 . . ?
C8 C9 C10 120.4(2) . . ?
C8 C9 H9 119.8 . . ?
C10 C9 H9 119.8 . . ?
O3 C28 H28A 110.8 . . ?
O3 C28 H28B 110.8 . . ?
O3 C28 C27 104.9(2) . . ?
H28A C28 H28B 108.8 . . ?
C27 C28 H28A 110.8 . . ?
C27 C28 H28B 110.8 . . ?
C21 C22 C23 119.6(2) . . ?
C21 C22 H22 120.2 . . ?
C23 C22 H22 120.2 . . ?
C18 C17 H17 119.9 . . ?
C16 C17 C18 120.3(2) . . ?
C16 C17 H17 119.9 . . ?
C28 C27 H27A 111.4 . . ?
C28 C27 H27B 111.4 . . ?
C28 C27 C26 102.0(2) . . ?
H27A C27 H27B 109.2 . . ?
C26 C27 H27A 111.4 . . ?
C26 C27 H27B 111.4 . . ?
O3 C25 H25A 110.5 . . ?
O3 C25 H25B 110.5 . . ?
O3 C25 C26 106.3(2) . . ?
H25A C25 H25B 108.7 . . ?
C26 C25 H25A 110.5 . . ?
C26 C25 H25B 110.5 . . ?
C15 C16 C17 119.7(2) . . ?
C15 C16 H16 120.2 . . ?
C17 C16 H16 120.2 . . ?
C27 C26 H26A 111.4 . . ?
C27 C26 H26B 111.4 . . ?
C25 C26 C27 102.0(2) . . ?
C25 C26 H26A 111.4 . . ?
C25 C26 H26B 111.4 . . ?
H26A C26 H26B 109.2 . . ?

loop_
_geom_bond_atom_site_label_1
_geom_bond_atom_site_label_2
_geom_bond_distance
_geom_bond_site_symmetry_2
_geom_bond_publ_flag
U1 Cl1 2.7023(6) . ?
U1 Cl2 2.7056(6) . ?
U1 O3 2.4736(16) . ?
U1 O2 1.7628(17) . ?
U1 O1 1.7658(17) . ?
U1 N1 2.6388(19) . ?
U1 N2 2.6269(19) . ?
O3 C28 1.449(3) . ?
O3 C25 1.454(3) . ?
N1 C12 1.372(3) . ?
N1 C1 1.336(3) . ?
N2 C11 1.372(3) . ?
N2 C10 1.335(3) . ?
C11 C12 1.443(3) . ?
C11 C7 1.416(3) . ?
C6 H6 0.9500 . ?
C6 C7 1.432(3) . ?
C6 C5 1.351(3) . ?
C13 C14 1.403(3) . ?
C13 C3 1.486(3) . ?
C13 C18 1.395(3) . ?
C2 H2 0.9500 . ?
C2 C3 1.378(3) . ?
C2 C1 1.394(3) . ?
C8 C7 1.429(3) . ?
C8 C19 1.485(3) . ?
C8 C9 1.376(3) . ?
C12 C4 1.413(3) . ?
C4 C5 1.438(3) . ?
C4 C3 1.425(3) . ?
C14 H14 0.9500 . ?
C14 C15 1.385(3) . ?
C20 H20 0.9500 . ?
C20 C21 1.389(3) . ?
C20 C19 1.402(3) . ?
C5 H5 0.9500 . ?
C10 H10 0.9500 . ?
C10 C9 1.398(3) . ?
C18 H18 0.9500 . ?
C18 C17 1.390(3) . ?
C21 H21 0.9500 . ?
C21 C22 1.387(4) . ?
C19 C24 1.399(3) . ?
C24 H24 0.9500 . ?
C24 C23 1.386(3) . ?
C15 H15 0.9500 . ?
C15 C16 1.384(4) . ?
C1 H1 0.9500 . ?
C23 H23 0.9500 . ?
C23 C22 1.392(4) . ?
C9 H9 0.9500 . ?
C28 H28A 0.9900 . ?
C28 H28B 0.9900 . ?
C28 C27 1.512(4) . ?
C22 H22 0.9500 . ?
C17 H17 0.9500 . ?
C17 C16 1.385(4) . ?
C27 H27A 0.9900 . ?
C27 H27B 0.9900 . ?
C27 C26 1.527(4) . ?
C25 H25A 0.9900 . ?
C25 H25B 0.9900 . ?
C25 C26 1.498(4) . ?
C16 H16 0.9500 . ?
C26 H26A 0.9900 . ?
C26 H26B 0.9900 . ?

loop_
_geom_torsion_atom_site_label_1
_geom_torsion_atom_site_label_2
_geom_torsion_atom_site_label_3
_geom_torsion_atom_site_label_4
_geom_torsion
_geom_torsion_site_symmetry_1
_geom_torsion_site_symmetry_2
_geom_torsion_site_symmetry_3
_geom_torsion_site_symmetry_4
_geom_torsion_publ_flag
U1 O3 C28 C27 164.47(15) . . . . ?
U1 O3 C25 C26 170.43(16) . . . . ?
U1 N1 C12 C11 0.5(3) . . . . ?
U1 N1 C12 C4 -179.50(16) . . . . ?
U1 N1 C1 C2 -177.56(19) . . . . ?
U1 N2 C11 C12 2.3(3) . . . . ?
U1 N2 C11 C7 -178.97(16) . . . . ?
U1 N2 C10 C9 175.57(18) . . . . ?
O3 C28 C27 C26 34.0(3) . . . . ?
O3 C25 C26 C27 30.0(3) . . . . ?
N1 C12 C4 C5 173.6(2) . . . . ?
N1 C12 C4 C3 -4.6(3) . . . . ?
N2 C11 C12 N1 -1.8(3) . . . . ?
N2 C11 C12 C4 178.2(2) . . . . ?
N2 C11 C7 C6 -171.8(2) . . . . ?
N2 C11 C7 C8 4.3(3) . . . . ?
N2 C10 C9 C8 2.3(4) . . . . ?
C11 N2 C10 C9 -3.5(3) . . . . ?
C11 C12 C4 C5 -6.4(3) . . . . ?
C11 C12 C4 C3 175.4(2) . . . . ?
C13 C14 C15 C16 1.2(4) . . . . ?
C13 C18 C17 C16 0.9(4) . . . . ?
C8 C19 C24 C23 178.5(2) . . . . ?
C12 N1 C1 C2 2.5(4) . . . . ?
C12 C11 C7 C6 6.8(3) . . . . ?
C12 C11 C7 C8 -177.0(2) . . . . ?
C12 C4 C5 C6 7.2(3) . . . . ?
C12 C4 C3 C13 -173.8(2) . . . . ?
C12 C4 C3 C2 5.7(3) . . . . ?
C7 C11 C12 N1 179.4(2) . . . . ?
C7 C11 C12 C4 -0.6(3) . . . . ?
C7 C6 C5 C4 -0.8(3) . . . . ?
C7 C8 C19 C20 -46.9(3) . . . . ?
C7 C8 C19 C24 136.1(2) . . . . ?
C7 C8 C9 C10 2.3(3) . . . . ?
C14 C13 C3 C2 42.7(3) . . . . ?
C14 C13 C3 C4 -137.7(2) . . . . ?
C14 C13 C18 C17 0.8(3) . . . . ?
C14 C15 C16 C17 0.6(4) . . . . ?
C20 C21 C22 C23 0.2(4) . . . . ?
C20 C19 C24 C23 1.4(3) . . . . ?
C5 C6 C7 C11 -6.3(3) . . . . ?
C5 C6 C7 C8 177.7(2) . . . . ?
C5 C4 C3 C13 8.0(3) . . . . ?
C5 C4 C3 C2 -172.4(2) . . . . ?
C10 N2 C11 C12 -178.6(2) . . . . ?
C10 N2 C11 C7 0.1(3) . . . . ?
C3 C13 C14 C15 -179.2(2) . . . . ?
C3 C13 C18 C17 178.0(2) . . . . ?
C3 C2 C1 N1 -1.1(4) . . . . ?
C3 C4 C5 C6 -174.6(2) . . . . ?
C18 C13 C14 C15 -1.9(3) . . . . ?
C18 C13 C3 C2 -134.4(2) . . . . ?
C18 C13 C3 C4 45.1(3) . . . . ?
C18 C17 C16 C15 -1.7(4) . . . . ?
C21 C20 C19 C8 -176.9(2) . . . . ?
C21 C20 C19 C24 0.1(3) . . . . ?
C19 C8 C7 C11 175.0(2) . . . . ?
C19 C8 C7 C6 -9.0(3) . . . . ?
C19 C8 C9 C10 -178.1(2) . . . . ?
C19 C20 C21 C22 -0.9(4) . . . . ?
C19 C24 C23 C22 -2.2(4) . . . . ?
C24 C23 C22 C21 1.4(4) . . . . ?
C1 N1 C12 C11 -179.5(2) . . . . ?
C1 N1 C12 C4 0.5(3) . . . . ?
C1 C2 C3 C13 176.5(2) . . . . ?
C1 C2 C3 C4 -3.1(3) . . . . ?
C9 C8 C7 C11 -5.3(3) . . . . ?
C9 C8 C7 C6 170.7(2) . . . . ?
C9 C8 C19 C20 133.4(2) . . . . ?
C9 C8 C19 C24 -43.6(3) . . . . ?
C28 O3 C25 C26 -9.1(3) . . . . ?
C28 C27 C26 C25 -38.8(3) . . . . ?
C25 O3 C28 C27 -16.0(3) . . . . ?

loop_
_exptl_oxdiff_crystal_face_indexfrac_h
_exptl_oxdiff_crystal_face_indexfrac_k
_exptl_oxdiff_crystal_face_indexfrac_l
_exptl_oxdiff_crystal_face_x
_exptl_oxdiff_crystal_face_y
_exptl_oxdiff_crystal_face_z
-3.8704 20.1381 -11.0058 -0.0011 -0.0089 1.0000
-0.2434 2.3403 -21.8541 0.2259 -0.7618 0.6072
0.2434 -2.3403 21.8541 -0.2259 0.7618 -0.6072
-8.7696 9.0307 15.8871 0.2308 0.9611 0.1519
-3.7281 -8.5307 20.5322 0.1772 0.7395 -0.6494
3.8334 -20.1211 11.0706 0.0025 0.0126 -0.9999
8.6592 10.3207 11.6656 -0.9199 0.3260 -0.2180
9.6701 15.2657 -7.9893 -0.8547 -0.3542 0.3795
-8.7239 10.6969 -11.2971 0.5125 -0.0140 0.8586
-9.5591 -16.3740 -1.8533 0.9835 -0.0257 -0.1792
10.5799 -1.0667 -14.5823 -0.5225 -0.8526 0.0088
-11.6549 10.4766 2.7016 0.5511 0.5802 0.5996
0.9450 -17.8791 -15.8797 0.4681 -0.8619 -0.1950
